data_2229749
loop_
_publ_author_name
'Mohamed, Shaaban Kamel'
'El-Remaily, Mahmoud A. A.'
'Soliman, Ahmed M.'
'Gurbanov, Atash V.'
'Ng, Seik Weng'

_publ_section_title
;
 2-(1,3-Benzothiazol-2-yl)guanidine
;
_journal_coeditor_code LH5214
_journal_issue 4
_journal_name_full 'Acta Crystallographica Section E'
_journal_page_first o786
_journal_paper_doi 10.1107/S160053681100732X
_journal_volume 67
_journal_year 2011
_chemical_formula_iupac 'C8 H8 N4 S'
_chemical_formula_moiety 'C8 H8 N4 S'
_chemical_formula_sum 'C8 H8 N4 S'
_chemical_formula_weight 192.24
_chemical_name_systematic
;
2-(1,3-Benzothiazol-2-yl)guanidine
;
_space_group_IT_number 61
_symmetry_cell_setting orthorhombic
_symmetry_space_group_name_Hall '-P 2ac 2ab'
_symmetry_space_group_name_H-M 'P b c a'
_atom_sites_solution_hydrogens geom
_atom_sites_solution_primary direct
_atom_sites_solution_secondary difmap
_audit_creation_method SHELXL-97
_cell_angle_alpha 90.00
_cell_angle_beta 90.00
_cell_angle_gamma 90.00
_cell_formula_units_Z 16
_cell_length_a 10.2970(3)
_cell_length_b 10.0817(3)
_cell_length_c 33.5158(11)
_cell_measurement_reflns_used 9882
_cell_measurement_temperature 295(2)
_cell_measurement_theta_max 27.7
_cell_measurement_theta_min 2.3
_cell_volume 3479.32(18)
_computing_cell_refinement 'SAINT (Bruker, 2005)'
_computing_data_collection 'APEX2 (Bruker, 2005)'
_computing_data_reduction 'SAINT (Bruker, 2005)'
_computing_molecular_graphics 'X-SEED (Barbour, 2001)'
_computing_publication_material 'publCIF (Westrip, 2010)'
_computing_structure_refinement 'SHELXL97 (Sheldrick, 2008)'
_computing_structure_solution 'SHELXS97 (Sheldrick, 2008)'
_diffrn_ambient_temperature 295(2)
_diffrn_measured_fraction_theta_full 1.000
_diffrn_measured_fraction_theta_max 1.000
_diffrn_measurement_device_type 'Bruker APEXII'
_diffrn_measurement_method '\f and \w'
_diffrn_radiation_monochromator graphite
_diffrn_radiation_source 'fine-focus sealed tube'
_diffrn_radiation_type MoK\a
_diffrn_radiation_wavelength 0.71073
_diffrn_reflns_av_R_equivalents 0.0262
_diffrn_reflns_av_sigmaI/netI 0.0139
_diffrn_reflns_limit_h_max 13
_diffrn_reflns_limit_h_min -13
_diffrn_reflns_limit_k_max 13
_diffrn_reflns_limit_k_min -13
_diffrn_reflns_limit_l_max 43
_diffrn_reflns_limit_l_min -43
_diffrn_reflns_number 35704
_diffrn_reflns_theta_full 27.49
_diffrn_reflns_theta_max 27.49
_diffrn_reflns_theta_min 2.32
_diffrn_standards_decay_% 0
_diffrn_standards_interval_count 0
_diffrn_standards_interval_time 0
_diffrn_standards_number 0
_exptl_absorpt_coefficient_mu 0.325
_exptl_absorpt_correction_type none
_exptl_crystal_colour Colorless
_exptl_crystal_density_diffrn 1.468
_exptl_crystal_density_method 'not measured'
_exptl_crystal_description Prism
_exptl_crystal_F_000 1600
_exptl_crystal_size_max 0.30
_exptl_crystal_size_mid 0.30
_exptl_crystal_size_min 0.30
_refine_diff_density_max 0.221
_refine_diff_density_min -0.281
_refine_ls_extinction_method none
_refine_ls_goodness_of_fit_ref 1.127
_refine_ls_hydrogen_treatment mixed
_refine_ls_matrix_type full
_refine_ls_number_parameters 267
_refine_ls_number_reflns 3996
_refine_ls_number_restraints 8
_refine_ls_restrained_S_all 1.126
_refine_ls_R_factor_all 0.0487
_refine_ls_R_factor_gt 0.0394
_refine_ls_shift/su_max 0.001
_refine_ls_shift/su_mean 0.001
_refine_ls_structure_factor_coef Fsqd
_refine_ls_weighting_details 'calc w=1/[\s^2^(Fo^2^)+(0.0453P)^2^+1.2618P] where P=(Fo^2^+2Fc^2^)/3'
_refine_ls_weighting_scheme calc
_refine_ls_wR_factor_gt 0.1023
_refine_ls_wR_factor_ref 0.1111
_reflns_number_gt 3345
_reflns_number_total 3996
_reflns_threshold_expression I>2\s(I)
_cod_data_source_file lh5214.cif
_cod_data_source_block I
_cod_database_code 2229749
_cod_database_fobs_code 2229749

loop_
_symmetry_equiv_pos_as_xyz
'x, y, z'
'-x+1/2, -y, z+1/2'
'-x, y+1/2, -z+1/2'
'x+1/2, -y+1/2, -z'
'-x, -y, -z'
'x-1/2, y, -z-1/2'
'x, -y-1/2, z-1/2'
'-x-1/2, y-1/2, z'

loop_
_atom_site_type_symbol
_atom_site_label
_atom_site_fract_x
_atom_site_fract_y
_atom_site_fract_z
_atom_site_U_iso_or_equiv
_atom_site_adp_type
_atom_site_calc_flag
_atom_site_refinement_flags
_atom_site_occupancy
_atom_site_disorder_assembly
_atom_site_disorder_group
S S1 0.48382(5) 0.66100(5) 0.659730(17) 0.05839(16) Uani d . 1 . .
S S2 0.84372(5) 0.47427(6) 0.472576(17) 0.06418(17) Uani d . 1 . .
N N1 0.55487(14) 0.42140(14) 0.67760(4) 0.0474(3) Uani d . 1 . .
N N2 0.64035(14) 0.51382(15) 0.61637(5) 0.0485(3) Uani d . 1 . .
N N3 0.71411(18) 0.29516(18) 0.62708(6) 0.0605(4) Uani d D 1 . .
H H31 0.6709(19) 0.293(2) 0.6491(4) 0.064(7) Uiso d D 1 . .
H H32 0.756(2) 0.2272(16) 0.6184(7) 0.073(7) Uiso d D 1 . .
N N4 0.77196(19) 0.4128(2) 0.57119(5) 0.0649(5) Uani d D 1 . .
H H41 0.753(3) 0.4781(19) 0.5560(6) 0.087(9) Uiso d D 1 . .
H H42 0.8259(19) 0.3507(18) 0.5657(7) 0.071(7) Uiso d D 1 . .
N N5 0.67826(16) 0.63000(15) 0.43811(5) 0.0537(4) Uani d . 1 . .
N N6 0.66455(16) 0.61327(15) 0.51004(5) 0.0534(4) Uani d . 1 . .
N N7 0.47131(19) 0.70197(19) 0.48350(6) 0.0612(4) Uani d D 1 . .
H H71 0.505(2) 0.692(3) 0.4602(4) 0.079(9) Uiso d D 1 . .
H H72 0.3919(12) 0.722(2) 0.4882(7) 0.074(7) Uiso d D 1 . .
N N8 0.5036(2) 0.68148(19) 0.55135(6) 0.0649(5) Uani d D 1 . .
H H81 0.539(2) 0.635(2) 0.5699(5) 0.066(7) Uiso d D 1 . .
H H82 0.4247(12) 0.706(3) 0.5554(7) 0.082(8) Uiso d D 1 . .
C C1 0.47271(17) 0.46403(18) 0.70777(6) 0.0477(4) Uani d . 1 . .
C C2 0.4344(2) 0.3899(2) 0.74069(6) 0.0609(5) Uani d . 1 . .
H H2 0.4661 0.3043 0.7443 0.073 Uiso calc R 1 . .
C C3 0.3497(2) 0.4436(3) 0.76785(7) 0.0682(6) Uani d . 1 . .
H H3 0.3247 0.3939 0.7899 0.082 Uiso calc R 1 . .
C C4 0.3009(2) 0.5704(2) 0.76293(7) 0.0690(6) Uani d . 1 . .
H H4 0.2434 0.6047 0.7817 0.083 Uiso calc R 1 . .
C C5 0.3367(2) 0.6461(2) 0.73061(7) 0.0626(5) Uani d . 1 . .
H H5 0.3037 0.7312 0.7272 0.075 Uiso calc R 1 . .
C C6 0.42309(18) 0.59256(18) 0.70318(6) 0.0504(4) Uani d . 1 . .
C C7 0.56907(17) 0.51333(16) 0.65055(5) 0.0448(4) Uani d . 1 . .
C C8 0.70785(17) 0.40623(18) 0.60589(6) 0.0488(4) Uani d . 1 . .
C C9 0.75591(18) 0.57694(17) 0.40817(5) 0.0495(4) Uani d . 1 . .
C C10 0.7460(2) 0.6048(2) 0.36749(6) 0.0604(5) Uani d . 1 . .
H H10 0.6833 0.6637 0.3582 0.072 Uiso calc R 1 . .
C C11 0.8292(2) 0.5445(2) 0.34137(7) 0.0640(6) Uani d . 1 . .
H H11 0.8221 0.5624 0.3142 0.077 Uiso calc R 1 . .
C C12 0.9238(2) 0.4574(2) 0.35448(7) 0.0685(6) Uani d . 1 . .
H H12 0.9791 0.4175 0.3361 0.082 Uiso calc R 1 . .
C C13 0.9367(2) 0.4293(2) 0.39439(7) 0.0697(6) Uani d . 1 . .
H H13 1.0006 0.3712 0.4033 0.084 Uiso calc R 1 . .
C C14 0.85219(19) 0.48948(19) 0.42113(6) 0.0545(5) Uani d . 1 . .
C C15 0.71308(18) 0.58623(17) 0.47312(6) 0.0494(4) Uani d . 1 . .
C C16 0.5469(2) 0.66392(17) 0.51381(6) 0.0529(4) Uani d . 1 . .

loop_
_atom_site_aniso_label
_atom_site_aniso_U_11
_atom_site_aniso_U_22
_atom_site_aniso_U_33
_atom_site_aniso_U_12
_atom_site_aniso_U_13
_atom_site_aniso_U_23
S1 0.0643(3) 0.0367(2) 0.0742(3) 0.0069(2) 0.0233(2) 0.0041(2)
S2 0.0636(3) 0.0691(3) 0.0598(3) 0.0202(3) -0.0057(2) 0.0084(2)
N1 0.0456(8) 0.0428(7) 0.0537(8) 0.0032(6) -0.0053(6) 0.0014(6)
N2 0.0488(8) 0.0429(8) 0.0537(8) 0.0055(6) 0.0022(7) -0.0031(6)
N3 0.0647(11) 0.0507(9) 0.0660(11) 0.0193(8) -0.0024(9) -0.0044(8)
N4 0.0678(11) 0.0718(12) 0.0551(10) 0.0255(10) 0.0021(8) -0.0080(9)
N5 0.0621(9) 0.0436(8) 0.0554(9) 0.0028(7) -0.0127(7) -0.0002(7)
N6 0.0627(10) 0.0432(8) 0.0544(9) 0.0061(7) -0.0108(7) -0.0043(7)
N7 0.0544(10) 0.0582(10) 0.0710(12) 0.0035(8) -0.0113(9) -0.0030(9)
N8 0.0742(13) 0.0538(10) 0.0667(12) 0.0118(9) -0.0006(10) -0.0019(8)
C1 0.0418(9) 0.0473(9) 0.0539(10) -0.0037(7) -0.0055(7) -0.0004(8)
C2 0.0602(12) 0.0626(12) 0.0601(12) -0.0020(10) -0.0054(9) 0.0120(9)
C3 0.0689(14) 0.0793(15) 0.0564(12) -0.0138(12) 0.0052(10) 0.0083(11)
C4 0.0622(12) 0.0731(14) 0.0716(14) -0.0145(11) 0.0189(11) -0.0118(11)
C5 0.0596(12) 0.0514(11) 0.0768(14) -0.0064(9) 0.0183(10) -0.0085(10)
C6 0.0478(9) 0.0437(9) 0.0596(11) -0.0064(8) 0.0075(8) -0.0032(8)
C7 0.0410(8) 0.0382(8) 0.0551(10) 0.0016(7) -0.0019(7) -0.0037(7)
C8 0.0435(9) 0.0503(10) 0.0526(10) 0.0070(8) -0.0115(8) -0.0111(8)
C9 0.0520(10) 0.0376(8) 0.0588(10) -0.0089(8) -0.0089(8) 0.0002(8)
C10 0.0686(12) 0.0525(11) 0.0602(11) -0.0076(10) -0.0137(10) 0.0056(9)
C11 0.0776(14) 0.0571(12) 0.0571(12) -0.0192(11) -0.0018(10) 0.0028(9)
C12 0.0769(15) 0.0618(12) 0.0669(13) -0.0092(11) 0.0149(11) 0.0024(10)
C13 0.0686(13) 0.0658(13) 0.0748(14) 0.0097(11) 0.0105(11) 0.0092(11)
C14 0.0559(11) 0.0475(10) 0.0600(11) -0.0040(8) -0.0032(9) 0.0054(8)
C15 0.0543(10) 0.0355(8) 0.0583(10) -0.0008(7) -0.0134(8) -0.0021(7)
C16 0.0625(11) 0.0325(8) 0.0637(11) -0.0023(8) -0.0099(9) -0.0051(8)

loop_
_atom_type_symbol
_atom_type_description
_atom_type_scat_dispersion_real
_atom_type_scat_dispersion_imag
_atom_type_scat_source
C C 0.0033 0.0016 'International Tables Vol C Tables 4.2.6.8 and 6.1.1.4'
H H 0.0000 0.0000 'International Tables Vol C Tables 4.2.6.8 and 6.1.1.4'
N N 0.0061 0.0033 'International Tables Vol C Tables 4.2.6.8 and 6.1.1.4'
S S 0.1246 0.1234 'International Tables Vol C Tables 4.2.6.8 and 6.1.1.4'

loop_
_geom_angle_atom_site_label_1
_geom_angle_atom_site_label_2
_geom_angle_atom_site_label_3
_geom_angle_site_symmetry_1
_geom_angle_site_symmetry_3
_geom_angle
_geom_angle_publ_flag
C6 S1 C7 . . 89.43(9) ?
C14 S2 C15 . . 89.54(9) ?
C7 N1 C1 . . 110.79(15) ?
C8 N2 C7 . . 119.96(16) ?
C8 N3 H31 . . 117.0(16) ?
C8 N3 H32 . . 121.0(16) ?
H31 N3 H32 . . 122(2) ?
C8 N4 H41 . . 116.5(19) ?
C8 N4 H42 . . 118.1(17) ?
H41 N4 H42 . . 125(2) ?
C15 N5 C9 . . 111.18(16) ?
C16 N6 C15 . . 120.07(16) ?
C16 N7 H71 . . 115.0(18) ?
C16 N7 H72 . . 118.9(17) ?
H71 N7 H72 . . 125(2) ?
C16 N8 H81 . . 117.6(16) ?
C16 N8 H82 . . 119.8(17) ?
H81 N8 H82 . . 116(2) ?
N1 C1 C2 . . 125.81(18) ?
N1 C1 C6 . . 115.41(16) ?
C2 C1 C6 . . 118.76(18) ?
C3 C2 C1 . . 119.6(2) ?
C3 C2 H2 . . 120.2 ?
C1 C2 H2 . . 120.2 ?
C2 C3 C4 . . 121.1(2) ?
C2 C3 H3 . . 119.5 ?
C4 C3 H3 . . 119.5 ?
C5 C4 C3 . . 120.6(2) ?
C5 C4 H4 . . 119.7 ?
C3 C4 H4 . . 119.7 ?
C4 C5 C6 . . 118.5(2) ?
C4 C5 H5 . . 120.7 ?
C6 C5 H5 . . 120.7 ?
C5 C6 C1 . . 121.36(18) ?
C5 C6 S1 . . 129.38(16) ?
C1 C6 S1 . . 109.25(14) ?
N1 C7 N2 . . 130.40(16) ?
N1 C7 S1 . . 115.11(13) ?
N2 C7 S1 . . 114.48(12) ?
N3 C8 N2 . . 124.73(18) ?
N3 C8 N4 . . 118.86(18) ?
N2 C8 N4 . . 116.41(18) ?
N5 C9 C10 . . 125.84(18) ?
N5 C9 C14 . . 115.27(17) ?
C10 C9 C14 . . 118.89(19) ?
C11 C10 C9 . . 119.3(2) ?
C11 C10 H10 . . 120.3 ?
C9 C10 H10 . . 120.3 ?
C10 C11 C12 . . 121.4(2) ?
C10 C11 H11 . . 119.3 ?
C12 C11 H11 . . 119.3 ?
C13 C12 C11 . . 120.6(2) ?
C13 C12 H12 . . 119.7 ?
C11 C12 H12 . . 119.7 ?
C12 C13 C14 . . 118.5(2) ?
C12 C13 H13 . . 120.7 ?
C14 C13 H13 . . 120.7 ?
C13 C14 C9 . . 121.3(2) ?
C13 C14 S2 . . 129.41(17) ?
C9 C14 S2 . . 109.25(15) ?
N5 C15 N6 . . 130.46(18) ?
N5 C15 S2 . . 114.76(15) ?
N6 C15 S2 . . 114.79(13) ?
N6 C16 N7 . . 124.9(2) ?
N6 C16 N8 . . 116.38(18) ?
N7 C16 N8 . . 118.7(2) ?

loop_
_geom_bond_atom_site_label_1
_geom_bond_atom_site_label_2
_geom_bond_site_symmetry_2
_geom_bond_distance
_geom_bond_publ_flag
S1 C6 . 1.7285(19) ?
S1 C7 . 1.7555(17) ?
S2 C14 . 1.733(2) ?
S2 C15 . 1.7562(19) ?
N1 C7 . 1.305(2) ?
N1 C1 . 1.387(2) ?
N2 C8 . 1.335(2) ?
N2 C7 . 1.360(2) ?
N3 C8 . 1.328(3) ?
N3 H31 . 0.863(9) ?
N3 H32 . 0.860(10) ?
N4 C8 . 1.339(3) ?
N4 H41 . 0.855(10) ?
N4 H42 . 0.857(10) ?
N5 C15 . 1.304(2) ?
N5 C9 . 1.390(3) ?
N6 C16 . 1.321(3) ?
N6 C15 . 1.362(2) ?
N7 C16 . 1.336(3) ?
N7 H71 . 0.862(10) ?
N7 H72 . 0.856(10) ?
N8 C16 . 1.347(3) ?
N8 H81 . 0.860(10) ?
N8 H82 . 0.861(10) ?
C1 C2 . 1.390(3) ?
C1 C6 . 1.401(3) ?
C2 C3 . 1.372(3) ?
C2 H2 . 0.9300 ?
C3 C4 . 1.383(3) ?
C3 H3 . 0.9300 ?
C4 C5 . 1.375(3) ?
C4 H4 . 0.9300 ?
C5 C6 . 1.389(3) ?
C5 H5 . 0.9300 ?
C9 C10 . 1.396(3) ?
C9 C14 . 1.396(3) ?
C10 C11 . 1.368(3) ?
C10 H10 . 0.9300 ?
C11 C12 . 1.382(3) ?
C11 H11 . 0.9300 ?
C12 C13 . 1.374(3) ?
C12 H12 . 0.9300 ?
C13 C14 . 1.388(3) ?
C13 H13 . 0.9300 ?

loop_
_geom_hbond_atom_site_label_D
_geom_hbond_atom_site_label_H
_geom_hbond_atom_site_label_A
_geom_hbond_site_symmetry_A
_geom_hbond_distance_DH
_geom_hbond_distance_HA
_geom_hbond_distance_DA
_geom_hbond_angle_DHA
_geom_hbond_publ_flag
N3 H31 N1 . 0.860(10) 2.00(2) 2.679(2) 134(2) yes
N3 H32 N2 8_755 0.860(10) 2.40(2) 3.228(2) 161(2) yes
N4 H41 N6 . 0.860(10) 2.250(10) 3.084(3) 165(3) yes
N4 H42 N8 8_755 0.860(10) 2.50(2) 3.350(3) 176(2) yes
N7 H71 N5 . 0.860(10) 2.03(2) 2.717(3) 136(2) yes
N8 H81 N2 . 0.860(10) 2.240(10) 3.096(3) 177(2) yes

loop_
_geom_torsion_atom_site_label_1
_geom_torsion_atom_site_label_2
_geom_torsion_atom_site_label_3
_geom_torsion_atom_site_label_4
_geom_torsion_site_symmetry_1
_geom_torsion_site_symmetry_2
_geom_torsion_site_symmetry_3
_geom_torsion_site_symmetry_4
_geom_torsion
_geom_torsion_publ_flag
C7 N1 C1 C2 . . . . 178.46(18) ?
C7 N1 C1 C6 . . . . 0.1(2) ?
N1 C1 C2 C3 . . . . -178.35(19) ?
C6 C1 C2 C3 . . . . -0.1(3) ?
C1 C2 C3 C4 . . . . 0.4(3) ?
C2 C3 C4 C5 . . . . -0.2(4) ?
C3 C4 C5 C6 . . . . -0.2(3) ?
C4 C5 C6 C1 . . . . 0.5(3) ?
C4 C5 C6 S1 . . . . 178.91(17) ?
N1 C1 C6 C5 . . . . 178.08(17) ?
C2 C1 C6 C5 . . . . -0.4(3) ?
N1 C1 C6 S1 . . . . -0.6(2) ?
C2 C1 C6 S1 . . . . -179.04(15) ?
C7 S1 C6 C5 . . . . -177.9(2) ?
C7 S1 C6 C1 . . . . 0.65(14) ?
C1 N1 C7 N2 . . . . 179.79(18) ?
C1 N1 C7 S1 . . . . 0.39(19) ?
C8 N2 C7 N1 . . . . 1.6(3) ?
C8 N2 C7 S1 . . . . -178.99(13) ?
C6 S1 C7 N1 . . . . -0.63(15) ?
C6 S1 C7 N2 . . . . 179.88(14) ?
C7 N2 C8 N3 . . . . -1.5(3) ?
C7 N2 C8 N4 . . . . 177.80(17) ?
C15 N5 C9 C10 . . . . -178.95(18) ?
C15 N5 C9 C14 . . . . 0.4(2) ?
N5 C9 C10 C11 . . . . -179.80(18) ?
C14 C9 C10 C11 . . . . 0.9(3) ?
C9 C10 C11 C12 . . . . -0.6(3) ?
C10 C11 C12 C13 . . . . -0.1(3) ?
C11 C12 C13 C14 . . . . 0.5(4) ?
C12 C13 C14 C9 . . . . -0.1(3) ?
C12 C13 C14 S2 . . . . 179.90(18) ?
N5 C9 C14 C13 . . . . -179.97(19) ?
C10 C9 C14 C13 . . . . -0.6(3) ?
N5 C9 C14 S2 . . . . 0.0(2) ?
C10 C9 C14 S2 . . . . 179.40(14) ?
C15 S2 C14 C13 . . . . 179.7(2) ?
C15 S2 C14 C9 . . . . -0.30(14) ?
C9 N5 C15 N6 . . . . 179.41(18) ?
C9 N5 C15 S2 . . . . -0.6(2) ?
C16 N6 C15 N5 . . . . 19.2(3) ?
C16 N6 C15 S2 . . . . -160.82(14) ?
C14 S2 C15 N5 . . . . 0.53(15) ?
C14 S2 C15 N6 . . . . -179.47(15) ?
C15 N6 C16 N7 . . . . -5.5(3) ?
C15 N6 C16 N8 . . . . 176.74(17) ?
